data_2107431
loop_
_publ_author_name
'Berndt, A. F.'
'Sylvester, J. M.'

_publ_section_title
;
 The crystal structure of ammonium monofluorophosphate: (N H4)2 P O3 F (H2
 O)
;
_journal_name_full 'Acta Crystallographica B (24,1968-38,1982)'
_journal_page_first 2191
_journal_page_last 2193
_journal_volume 28
_journal_year 1972
_chemical_formula_sum 'F H10 N2 O4 P'
_chemical_name_systematic '(N H4)2 P O3 F (H2 O)'
_space_group_IT_number 14
_symmetry_space_group_name_Hall '-P 2ybc'
_symmetry_space_group_name_H-M 'P 1 21/c 1'
_cell_angle_alpha 90
_cell_angle_beta 98.58
_cell_angle_gamma 90
_cell_formula_units_Z 4
_cell_length_a 6.298
_cell_length_b 8.311
_cell_length_c 12.702
_cell_volume 657.416
_citation_journal_id_ASTM ACBCAR
_cod_data_source_file Berndt_ACBCAR_1972_255.cif
_cod_data_source_block H10F1N2O4P1
_cod_original_cell_volume 657.4159
_cod_original_formula_sum 'H10 F1 N2 O4 P1'
_cod_database_code 2107431

loop_
_symmetry_equiv_pos_as_xyz
x,y,z
-x,y+1/2,-z+1/2
-x,-y,-z
x,-y-1/2,z-1/2

loop_
_atom_site_label
_atom_site_type_symbol
_atom_site_fract_x
_atom_site_fract_y
_atom_site_fract_z
_atom_site_occupancy
_atom_site_U_iso_or_equiv
_atom_site_attached_hydrogens
N2 N-3 0.291 0.185 0.0983 1 0.0 4
P1 P+5 0.8035 0.4226 0.1434 1 0.0 0
O1 O-2 0.6665 0.4623 0.2272 1 0.0 0
O2 O-2 0.7254 0.2773 0.0767 1 0.0 0
F1 F-1 0.229 0.072 0.4365 1 0.0 0
N1 N-3 0.6768 0.1744 0.3551 1 0.0 4
O4 O-2 0.1813 0.4598 0.3995 1 0.0 2
O3 O-2 0.0427 0.4258 0.1824 1 0.0 0
